data_7100038
loop_
_publ_author_name
'R.E. Grigg'
'Laura Cleghorn'
'Colin Kilner'
'William S. MacLachlan'
'V. Sridharan'

_publ_section_title
;
Bimetallic Catalytic Synthesis of Annelated
Benzazepines
;
_journal_name_full 'Chemical Communications'
_journal_paper_doi 10.1039/b503213j
_journal_year 2005
_chemical_formula_moiety 'C19 H19 N O'
_chemical_formula_sum 'C19 H19 N O'
_chemical_formula_weight 277.35
_space_group_IT_number 14
_symmetry_cell_setting monoclinic
_symmetry_space_group_name_Hall '-P 2ybc'
_symmetry_space_group_name_H-M 'P 1 21/c 1'
_cell_angle_alpha 90.00
_cell_angle_beta 92.8250(12)
_cell_angle_gamma 90.00
_cell_formula_units_Z 4
_cell_length_a 10.0020(3)
_cell_length_b 13.1350(4)
_cell_length_c 10.9480(4)
_cell_measurement_temperature 150(2)
_cell_volume 1436.56(8)
_diffrn_ambient_temperature 150(2)
_exptl_crystal_density_diffrn 1.282
_cod_original_sg_symbol_H-M 'P 21/c'
_cod_database_code 7100038

loop_
_symmetry_equiv_pos_as_xyz
'x, y, z'
'-x, y+1/2, -z+1/2'
'-x, -y, -z'
'x, -y-1/2, z-1/2'

loop_
_atom_site_label
_atom_site_type_symbol
_atom_site_fract_x
_atom_site_fract_y
_atom_site_fract_z
_atom_site_U_iso_or_equiv
_atom_site_adp_type
_atom_site_occupancy
_atom_site_symmetry_multiplicity
_atom_site_calc_flag
_atom_site_refinement_flags
_atom_site_disorder_assembly
_atom_site_disorder_group
O53 O 0.27087(11) 0.54430(8) 0.25482(10) 0.0387(3) Uani 1 1 d . . .
N1 N 0.25251(11) 0.14610(8) 0.05182(10) 0.0273(3) Uani 1 1 d . . .
C2 C 0.12091(14) 0.09936(11) 0.02850(13) 0.0304(3) Uani 1 1 d . . .
H2A H 0.0913 0.0675 0.1045 0.036 Uiso 1 1 calc R . .
H2B H 0.1271 0.0454 -0.0341 0.036 Uiso 1 1 calc R . .
C13 C 0.34005(15) -0.11560(11) 0.11865(15) 0.0361(4) Uani 1 1 d . . .
H13 H 0.3502 -0.1298 0.0345 0.043 Uiso 1 1 calc R . .
C6 C 0.25356(13) 0.22417(10) 0.14742(12) 0.0268(3) Uani 1 1 d . . .
H6 H 0.3432 0.2580 0.1488 0.032 Uiso 1 1 calc R . .
C3 C 0.01882(15) 0.17914(11) -0.01589(13) 0.0328(3) Uani 1 1 d . . .
H3A H 0.0225 0.1864 -0.1057 0.039 Uiso 1 1 calc R . .
H3B H -0.0720 0.1551 0.0019 0.039 Uiso 1 1 calc R . .
C9 C 0.32682(14) 0.00523(11) 0.28310(13) 0.0306(3) Uani 1 1 d . . .
C14 C 0.34052(14) -0.01497(11) 0.15794(13) 0.0303(3) Uani 1 1 d . . .
C5 C 0.14978(14) 0.30463(10) 0.11418(12) 0.0275(3) Uani 1 1 d . . .
C4 C 0.04193(14) 0.28130(11) 0.04247(13) 0.0306(3) Uani 1 1 d . . .
H4 H -0.0239 0.3325 0.0276 0.037 Uiso 1 1 calc R . .
C7 C 0.23129(14) 0.18665(11) 0.27904(12) 0.0284(3) Uani 1 1 d . . .
H7A H 0.2313 0.2466 0.3339 0.034 Uiso 1 1 calc R . .
H7B H 0.1415 0.1550 0.2800 0.034 Uiso 1 1 calc R . .
C15 C 0.36028(14) 0.07066(11) 0.06764(13) 0.0301(3) Uani 1 1 d . . .
H15A H 0.4435 0.1072 0.0934 0.036 Uiso 1 1 calc R . .
H15B H 0.3746 0.0398 -0.0132 0.036 Uiso 1 1 calc R . .
C8 C 0.33282(14) 0.11142(11) 0.33029(12) 0.0291(3) Uani 1 1 d . . .
C81 C 0.42428(16) 0.13838(12) 0.41571(13) 0.0383(4) Uani 1 1 d . . .
H81A H 0.4870 0.0897 0.4475 0.046 Uiso 1 1 calc R . .
H81B H 0.4272 0.2064 0.4452 0.046 Uiso 1 1 calc R . .
C55 C 0.07704(16) 0.48883(11) 0.17144(14) 0.0354(4) Uani 1 1 d . . .
H55 H -0.0140 0.4870 0.1425 0.043 Uiso 1 1 calc R . .
C12 C 0.32518(16) -0.19603(12) 0.19933(16) 0.0428(4) Uani 1 1 d . . .
H12 H 0.3270 -0.2643 0.1709 0.051 Uiso 1 1 calc R . .
C51 C 0.17181(14) 0.40689(10) 0.16622(12) 0.0287(3) Uani 1 1 d . . .
C10 C 0.30780(15) -0.07574(12) 0.36289(15) 0.0373(4) Uani 1 1 d . . .
H10 H 0.2947 -0.0624 0.4467 0.045 Uiso 1 1 calc R . .
C52 C 0.28706(15) 0.44532(11) 0.21821(14) 0.0356(4) Uani 1 1 d . . .
H52 H 0.3685 0.4084 0.2280 0.043 Uiso 1 1 calc R . .
C54 C 0.14041(15) 0.56799(11) 0.22437(14) 0.0366(4) Uani 1 1 d . . .
H54 H 0.1002 0.6321 0.2389 0.044 Uiso 1 1 calc R . .
C11 C 0.30774(16) -0.17556(12) 0.32139(16) 0.0432(4) Uani 1 1 d . . .
H11 H 0.2957 -0.2300 0.3770 0.052 Uiso 1 1 calc R . .

loop_
_atom_site_aniso_label
_atom_site_aniso_U_11
_atom_site_aniso_U_22
_atom_site_aniso_U_33
_atom_site_aniso_U_23
_atom_site_aniso_U_13
_atom_site_aniso_U_12
O53 0.0401(7) 0.0292(6) 0.0467(7) -0.0056(5) -0.0003(5) -0.0007(5)
N1 0.0282(6) 0.0263(6) 0.0273(6) -0.0013(5) 0.0008(5) 0.0000(5)
C2 0.0329(8) 0.0289(8) 0.0292(8) -0.0023(6) 0.0003(6) -0.0045(6)
C13 0.0294(8) 0.0323(8) 0.0467(9) -0.0036(7) 0.0024(6) -0.0001(6)
C6 0.0257(7) 0.0269(7) 0.0276(7) -0.0008(5) 0.0003(5) -0.0011(6)
C3 0.0299(8) 0.0351(8) 0.0331(8) 0.0010(6) -0.0026(6) -0.0034(6)
C9 0.0225(7) 0.0322(8) 0.0367(8) 0.0040(6) -0.0019(6) 0.0019(6)
C14 0.0227(7) 0.0293(8) 0.0387(8) 0.0002(6) 0.0002(6) 0.0016(6)
C5 0.0283(8) 0.0284(8) 0.0258(7) 0.0027(5) 0.0032(6) 0.0001(6)
C4 0.0286(8) 0.0307(8) 0.0323(8) 0.0032(6) 0.0002(6) 0.0023(6)
C7 0.0300(8) 0.0282(8) 0.0270(7) 0.0002(6) 0.0006(6) 0.0013(6)
C15 0.0291(8) 0.0300(8) 0.0315(8) -0.0021(6) 0.0039(6) 0.0016(6)
C8 0.0290(7) 0.0318(8) 0.0266(7) 0.0024(6) 0.0029(6) 0.0008(6)
C81 0.0398(9) 0.0398(9) 0.0347(8) 0.0007(7) -0.0046(7) 0.0043(7)
C55 0.0316(8) 0.0311(8) 0.0436(9) -0.0001(6) 0.0012(7) 0.0035(6)
C12 0.0361(9) 0.0271(8) 0.0651(11) 0.0009(7) 0.0012(8) -0.0008(6)
C51 0.0315(8) 0.0274(8) 0.0272(7) 0.0036(6) 0.0027(6) 0.0008(6)
C10 0.0319(8) 0.0390(9) 0.0404(9) 0.0088(7) -0.0030(6) 0.0017(7)
C52 0.0368(9) 0.0270(8) 0.0428(9) -0.0039(6) -0.0015(7) 0.0028(6)
C54 0.0381(9) 0.0287(8) 0.0431(9) 0.0003(6) 0.0033(7) 0.0054(6)
C11 0.0380(9) 0.0330(9) 0.0581(11) 0.0139(7) -0.0018(7) 0.0012(7)

loop_
_geom_bond_atom_site_label_1
_geom_bond_atom_site_label_2
_geom_bond_distance
_geom_bond_site_symmetry_2
_geom_bond_publ_flag
O53 C54 1.3667(18) . ?
O53 C52 1.3724(18) . ?
N1 C2 1.4634(18) . ?
N1 C6 1.4649(17) . ?
N1 C15 1.4682(17) . ?
C2 C3 1.526(2) . ?
C2 H2A 0.9900 . ?
C2 H2B 0.9900 . ?
C13 C12 1.390(2) . ?
C13 C14 1.390(2) . ?
C13 H13 0.9500 . ?
C6 C5 1.5131(19) . ?
C6 C7 1.5494(18) . ?
C6 H6 1.0000 . ?
C3 C4 1.499(2) . ?
C3 H3A 0.9900 . ?
C3 H3B 0.9900 . ?
C9 C10 1.395(2) . ?
C9 C14 1.409(2) . ?
C9 C8 1.488(2) . ?
C14 C15 1.517(2) . ?
C5 C4 1.3381(19) . ?
C5 C51 1.4713(19) . ?
C4 H4 0.9500 . ?
C7 C8 1.5054(19) . ?
C7 H7A 0.9900 . ?
C7 H7B 0.9900 . ?
C15 H15A 0.9900 . ?
C15 H15B 0.9900 . ?
C8 C81 1.324(2) . ?
C81 H81A 0.9500 . ?
C81 H81B 0.9500 . ?
C55 C54 1.335(2) . ?
C55 C51 1.437(2) . ?
C55 H55 0.9500 . ?
C12 C11 1.383(2) . ?
C12 H12 0.9500 . ?
C51 C52 1.358(2) . ?
C10 C11 1.388(2) . ?
C10 H10 0.9500 . ?
C52 H52 0.9500 . ?
C54 H54 0.9500 . ?
C11 H11 0.9500 . ?
